data_7135621
loop_
_publ_author_name
'Yang, Li'
'Sun, Zhenzhou'
'Wang, Lin'
'Geng, Jianqi'
'Wu, Biao'
'Yang, Xiao-Juan'

_publ_section_title
;
 Direct C-H magnesiation of thiophenes with an Mg-Mg-bonded compound.
;
_journal_issue 27
_journal_name_full 'Chemical communications (Cambridge, England)'
_journal_page_first 7172
_journal_page_last 7175
_journal_paper_doi 10.1039/d6cc00381h
_journal_volume 62
_journal_year 2026
_chemical_formula_moiety 'C42 H63 K Mg N2 O2 S'
_chemical_formula_sum 'C42 H63 K Mg N2 O2 S'
_chemical_formula_weight 723.41
_space_group_crystal_system orthorhombic
_space_group_IT_number 61
_space_group_name_Hall '-P 2ac 2ab'
_space_group_name_H-M_alt 'P b c a'
_atom_sites_solution_hydrogens geom
_audit_creation_date 2025-06-22
_audit_creation_method
;
Olex2 1.5
(compiled 2025.05.31 svn.r86d253d1 for OlexSys, GUI svn.r7254)
;
_audit_update_record
;
2026-01-16 deposited with the CCDC.	2026-03-12 downloaded from the CCDC.
;
_cell_angle_alpha 90
_cell_angle_beta 90
_cell_angle_gamma 90
_cell_formula_units_Z 8
_cell_length_a 16.0887(19)
_cell_length_b 21.608(3)
_cell_length_c 23.849(3)
_cell_measurement_reflns_used 7425
_cell_measurement_temperature 180.00
_cell_measurement_theta_max 21.35
_cell_measurement_theta_min 2.33
_cell_volume 8291.0(18)
_computing_cell_refinement 'SAINT V8.38A (Bruker, 2018)'
_computing_data_reduction 'SAINT V8.38A (Bruker, 2018)'
_computing_molecular_graphics 'Olex2 1.5 (Dolomanov et al., 2009)'
_computing_publication_material 'Olex2 1.5 (Dolomanov et al., 2009)'
_computing_structure_refinement 'XL  (Sheldrick, 2008)'
_diffrn_ambient_temperature 180.00
_diffrn_measured_fraction_theta_full 0.999
_diffrn_measured_fraction_theta_max 0.999
_diffrn_measurement_device_type 'Bruker APEX-II CCD'
_diffrn_measurement_method '\f and \w scans'
_diffrn_radiation_type MoK\a
_diffrn_radiation_wavelength 0.71073
_diffrn_reflns_av_R_equivalents 0.1669
_diffrn_reflns_av_unetI/netI 0.0854
_diffrn_reflns_Laue_measured_fraction_full 0.999
_diffrn_reflns_Laue_measured_fraction_max 0.999
_diffrn_reflns_limit_h_max 19
_diffrn_reflns_limit_h_min -19
_diffrn_reflns_limit_k_max 26
_diffrn_reflns_limit_k_min -24
_diffrn_reflns_limit_l_max 28
_diffrn_reflns_limit_l_min -28
_diffrn_reflns_number 65236
_diffrn_reflns_point_group_measured_fraction_full 0.999
_diffrn_reflns_point_group_measured_fraction_max 0.999
_diffrn_reflns_theta_full 25.242
_diffrn_reflns_theta_max 25.391
_diffrn_reflns_theta_min 2.126
_diffrn_source_current 1.0
_diffrn_source_power 0.05
_diffrn_source_voltage 50.0
_diffrn_standards_number 0
_exptl_absorpt_coefficient_mu 0.229
_exptl_absorpt_correction_T_max 0.7452
_exptl_absorpt_correction_T_min 0.6637
_exptl_absorpt_correction_type none
_exptl_absorpt_process_details
;
SADABS-2016/2 (Bruker,2016/2) was used for absorption correction.
wR2(int) was 0.1503 before and 0.0775 after correction.
The Ratio of minimum to maximum transmission is 0.8906.
The \l/2 correction factor is Not present.
;
_exptl_crystal_colour 'clear light orange'
_exptl_crystal_colour_lustre clear
_exptl_crystal_colour_modifier light
_exptl_crystal_colour_primary orange
_exptl_crystal_density_diffrn 1.159
_exptl_crystal_description block
_exptl_crystal_F_000 3136
_exptl_crystal_size_max 0.13
_exptl_crystal_size_mid 0.12
_exptl_crystal_size_min 0.1
_refine_diff_density_max 0.612
_refine_diff_density_min -0.698
_refine_diff_density_rms 0.069
_refine_ls_extinction_method none
_refine_ls_goodness_of_fit_ref 1.022
_refine_ls_hydrogen_treatment constr
_refine_ls_matrix_type full
_refine_ls_number_parameters 491
_refine_ls_number_reflns 7616
_refine_ls_number_restraints 58
_refine_ls_restrained_S_all 1.021
_refine_ls_R_factor_all 0.1759
_refine_ls_R_factor_gt 0.0849
_refine_ls_shift/su_max 0.001
_refine_ls_shift/su_mean 0.000
_refine_ls_structure_factor_coef Fsqd
_refine_ls_weighting_details 'w=1/[\s^2^(Fo^2^)+(0.1381P)^2^+10.4047P] where P=(Fo^2^+2Fc^2^)/3'
_refine_ls_weighting_scheme calc
_refine_ls_wR_factor_gt 0.2257
_refine_ls_wR_factor_ref 0.2818
_reflns_Friedel_coverage 0.000
_reflns_number_gt 3891
_reflns_number_total 7616
_reflns_threshold_expression 'I > 2\s(I)'
_cod_data_source_file d6cc00381h2.cif
_cod_data_source_block 3_a
_cod_depositor_comments 'Adding full bibliography for 7135613--7135622.cif.'
_cod_database_code 7135621
_shelx_shelxl_version_number 2019/1
_shelx_space_group_comment
;
The symmetry employed for this shelxl refinement is uniquely defined
by the following loop, which should always be used as a source of
symmetry information in preference to the above space-group names.
They are only intended as comments.
;
_olex2_refinement_description
;
1. Fixed Uiso
 At 1.2 times of:
  All C(H) groups, All C(H,H) groups
 At 1.5 times of:
  All C(H,H,H) groups
2. Restrained distances
 O2-C39 \\sim O2-C39A
 with sigma of 0.02
 O2-C42 \\sim O2-C42A
 with sigma of 0.02
 C39-C40 \\sim C39A-C40A
 with sigma of 0.02
 C40-C41 \\sim C40A-C41A
 with sigma of 0.02
 C41-C42 \\sim C41A-C42A
 with sigma of 0.02
 O2-C40 \\sim O2-C40A
 with sigma of 0.04
 O2-C41 \\sim O2-C41A
 with sigma of 0.04
 C39-C41 \\sim C39A-C41A
 with sigma of 0.04
 C40-C42 \\sim C40A-C42A
 with sigma of 0.04
3. Uiso/Uaniso restraints and constraints
Uanis(C42A) \\sim Ueq: with sigma of 0.001 and sigma for terminal atoms of 0.002
Uanis(C39A) \\sim Ueq: with sigma of 0.001 and sigma for terminal atoms of 0.002
4. Rigid body (RIGU) restrains
 C39, C40, C41, C42
 with sigma for 1-2 distances of 0.004 and sigma for 1-3 distances of 0.004
 C39A, C40A, C41A, C42A
 with sigma for 1-2 distances of 0.004 and sigma for 1-3 distances of 0.004
 S1, C32, C34
 with sigma for 1-2 distances of 0.004 and sigma for 1-3 distances of 0.004
5. Others
 Sof(C39A)=Sof(H39C)=Sof(H39D)=Sof(C40A)=Sof(H40C)=Sof(H40D)=Sof(C41A)=
 Sof(H41C)=Sof(H41D)=Sof(C42A)=Sof(H42C)=Sof(H42D)=1-FVAR(1)
 Sof(C39)=Sof(H39A)=Sof(H39B)=Sof(C40)=Sof(H40A)=Sof(H40B)=Sof(C41)=Sof(H41A)=
 Sof(H41B)=Sof(C42)=Sof(H42A)=Sof(H42B)=FVAR(1)
6.a Ternary CH refined with riding coordinates:
 C11(H11), C14(H14), C23(H23), C26(H26)
6.b Secondary CH2 refined with riding coordinates:
 C35(H35A,H35B), C36(H36A,H36B), C37(H37B,H37A), C38(H38A,H38B), C39(H39A,
 H39B), C39A(H39C,H39D), C40(H40A,H40B), C40A(H40C,H40D), C41(H41A,H41B),
 C41A(H41C,H41D), C42(H42A,H42B), C42A(H42C,H42D)
6.c Aromatic/amide H refined with riding coordinates:
 C7(H7), C8(H8), C9(H9), C19(H19), C20(H20), C21(H21), C30(H30)
6.d Idealised Me refined as rotating group:
 C3(H3A,H3B,H3C), C4(H4A,H4B,H4C), C12(H12A,H12B,H12C), C13(H13A,H13B,H13C),
 C15(H15A,H15B,H15C), C16(H16A,H16B,H16C), C24(H24A,H24B,H24C), C25(H25A,H25B,
 H25C), C27(H27A,H27B,H27C), C28(H28A,H28B,H28C), C33(H33A,H33B,H33C), C34(H34A,
 H34B,H34C)
;
_olex2_submission_special_instructions 'No special instructions were received'

loop_
_space_group_symop_operation_xyz
'x, y, z'
'-x+1/2, -y, z+1/2'
'x+1/2, -y+1/2, -z'
'-x, y+1/2, -z+1/2'
'-x, -y, -z'
'x-1/2, y, -z-1/2'
'-x-1/2, y-1/2, z'
'x, -y-1/2, z-1/2'

loop_
_atom_site_label
_atom_site_type_symbol
_atom_site_fract_x
_atom_site_fract_y
_atom_site_fract_z
_atom_site_U_iso_or_equiv
_atom_site_adp_type
_atom_site_occupancy
_atom_site_site_symmetry_order
_atom_site_calc_flag
_atom_site_refinement_flags_posn
_atom_site_refinement_flags_adp
_atom_site_refinement_flags_occupancy
_atom_site_disorder_assembly
_atom_site_disorder_group
K1 K 0.25207(8) 0.28091(7) 0.63001(5) 0.0670(4) Uani 1 1 d . . . . .
S1 S 0.26446(12) 0.17752(9) 0.73980(7) 0.0807(6) Uani 1 1 d . . . A 1
Mg1 Mg 0.34763(10) 0.05779(8) 0.66532(6) 0.0412(4) Uani 1 1 d . . . . .
O1 O 0.46994(19) 0.03208(17) 0.68010(12) 0.0487(9) Uani 1 1 d . . . . .
O2 O 0.0865(3) 0.2615(2) 0.63118(19) 0.0874(15) Uani 1 1 d D . . . .
N1 N 0.3466(2) 0.0873(2) 0.58458(15) 0.0414(10) Uani 1 1 d . . . . .
N2 N 0.2923(2) -0.01964(19) 0.63697(14) 0.0396(10) Uani 1 1 d . . . . .
C1 C 0.3353(3) 0.0326(2) 0.55284(18) 0.0400(12) Uani 1 1 d . . . . .
C2 C 0.3082(3) -0.0195(2) 0.57736(18) 0.0397(12) Uani 1 1 d . . . . .
C3 C 0.3719(4) 0.0337(3) 0.4940(2) 0.0562(15) Uani 1 1 d . . . . .
H3A H 0.365036 0.075038 0.477811 0.084 Uiso 1 1 calc R U . . .
H3B H 0.343013 0.003263 0.470520 0.084 Uiso 1 1 calc R U . . .
H3C H 0.431140 0.023361 0.495755 0.084 Uiso 1 1 calc R U . . .
C4 C 0.3094(3) -0.0819(2) 0.5494(2) 0.0521(14) Uani 1 1 d . . . . .
H4A H 0.350360 -0.108453 0.568021 0.078 Uiso 1 1 calc R U . . .
H4B H 0.324366 -0.077003 0.509854 0.078 Uiso 1 1 calc R U . . .
H4C H 0.254221 -0.100874 0.552231 0.078 Uiso 1 1 calc R U . . .
C5 C 0.3431(3) 0.1456(2) 0.56042(18) 0.0426(12) Uani 1 1 d . . . . .
C6 C 0.4048(3) 0.1894(3) 0.5736(2) 0.0473(13) Uani 1 1 d . . . . .
C7 C 0.4026(3) 0.2485(3) 0.5503(2) 0.0586(15) Uani 1 1 d . . . . .
H7 H 0.445112 0.277160 0.559725 0.070 Uiso 1 1 calc R U . . .
C8 C 0.3405(4) 0.2664(3) 0.5141(2) 0.0620(16) Uani 1 1 d . . . . .
H8 H 0.340101 0.306585 0.498068 0.074 Uiso 1 1 calc R U . . .
C9 C 0.2784(4) 0.2236(3) 0.5017(2) 0.0581(16) Uani 1 1 d . . . . .
H9 H 0.234898 0.235777 0.477130 0.070 Uiso 1 1 calc R U . . .
C10 C 0.2769(3) 0.1650(3) 0.52331(19) 0.0456(13) Uani 1 1 d . . . . .
C11 C 0.4795(3) 0.1718(3) 0.6087(2) 0.0555(14) Uani 1 1 d . . . . .
H11 H 0.467215 0.130057 0.624764 0.067 Uiso 1 1 calc R U . . .
C12 C 0.5559(4) 0.1639(4) 0.5712(3) 0.082(2) Uani 1 1 d . . . . .
H12A H 0.542736 0.135458 0.540488 0.123 Uiso 1 1 calc R U . . .
H12B H 0.601937 0.147044 0.593381 0.123 Uiso 1 1 calc R U . . .
H12C H 0.572045 0.204194 0.555764 0.123 Uiso 1 1 calc R U . . .
C13 C 0.4959(4) 0.2138(4) 0.6579(3) 0.082(2) Uani 1 1 d . . . . .
H13A H 0.515548 0.254026 0.644247 0.123 Uiso 1 1 calc R U . . .
H13B H 0.538459 0.195216 0.681992 0.123 Uiso 1 1 calc R U . . .
H13C H 0.444561 0.219475 0.679311 0.123 Uiso 1 1 calc R U . . .
C14 C 0.2038(3) 0.1240(3) 0.5098(2) 0.0544(15) Uani 1 1 d . . . . .
H14 H 0.214581 0.082294 0.526580 0.065 Uiso 1 1 calc R U . . .
C15 C 0.1901(5) 0.1154(4) 0.4460(3) 0.091(2) Uani 1 1 d . . . . .
H15A H 0.166537 0.153344 0.430131 0.136 Uiso 1 1 calc R U . . .
H15B H 0.151724 0.080857 0.439592 0.136 Uiso 1 1 calc R U . . .
H15C H 0.243424 0.106427 0.427794 0.136 Uiso 1 1 calc R U . . .
C16 C 0.1244(4) 0.1492(3) 0.5353(3) 0.0791(19) Uani 1 1 d . . . . .
H16A H 0.131276 0.153342 0.575933 0.119 Uiso 1 1 calc R U . . .
H16B H 0.078389 0.120832 0.527330 0.119 Uiso 1 1 calc R U . . .
H16C H 0.112171 0.189884 0.519007 0.119 Uiso 1 1 calc R U . . .
C17 C 0.2350(3) -0.0599(2) 0.65895(18) 0.0391(12) Uani 1 1 d . . . . .
C18 C 0.1555(3) -0.0720(3) 0.63515(19) 0.0448(13) Uani 1 1 d . . . . .
C19 C 0.1037(3) -0.1163(3) 0.6590(2) 0.0546(15) Uani 1 1 d . . . . .
H19 H 0.052262 -0.125355 0.641264 0.065 Uiso 1 1 calc R U . . .
C20 C 0.1242(3) -0.1474(3) 0.7073(2) 0.0581(15) Uani 1 1 d . . . . .
H20 H 0.088076 -0.178027 0.722205 0.070 Uiso 1 1 calc R U . . .
C21 C 0.1985(3) -0.1333(3) 0.7338(2) 0.0509(14) Uani 1 1 d . . . . .
H21 H 0.211968 -0.153524 0.767974 0.061 Uiso 1 1 calc R U . . .
C22 C 0.2539(3) -0.0904(2) 0.71153(19) 0.0443(12) Uani 1 1 d . . . . .
C23 C 0.1205(3) -0.0302(3) 0.5895(2) 0.0521(14) Uani 1 1 d . . . . .
H23 H 0.167483 -0.005690 0.573299 0.063 Uiso 1 1 calc R U . . .
C24 C 0.0772(5) -0.0641(3) 0.5416(3) 0.093(2) Uani 1 1 d . . . . .
H24A H 0.115766 -0.093875 0.524699 0.140 Uiso 1 1 calc R U . . .
H24B H 0.059421 -0.034191 0.513136 0.140 Uiso 1 1 calc R U . . .
H24C H 0.028497 -0.086179 0.556134 0.140 Uiso 1 1 calc R U . . .
C25 C 0.0598(4) 0.0149(3) 0.6164(3) 0.0754(19) Uani 1 1 d . . . . .
H25A H 0.015070 -0.008298 0.634820 0.113 Uiso 1 1 calc R U . . .
H25B H 0.036041 0.041841 0.587502 0.113 Uiso 1 1 calc R U . . .
H25C H 0.089028 0.040117 0.644270 0.113 Uiso 1 1 calc R U . . .
C26 C 0.3342(3) -0.0771(3) 0.74098(19) 0.0468(13) Uani 1 1 d . . . . .
H26 H 0.350503 -0.033604 0.731662 0.056 Uiso 1 1 calc R U . . .
C27 C 0.4017(4) -0.1192(3) 0.7197(3) 0.082(2) Uani 1 1 d . . . . .
H27A H 0.388808 -0.162055 0.730019 0.122 Uiso 1 1 calc R U . . .
H27B H 0.454983 -0.107215 0.736425 0.122 Uiso 1 1 calc R U . . .
H27C H 0.405375 -0.115838 0.678790 0.122 Uiso 1 1 calc R U . . .
C28 C 0.3287(4) -0.0821(3) 0.8049(2) 0.0724(18) Uani 1 1 d . . . . .
H28A H 0.281985 -0.057175 0.818473 0.109 Uiso 1 1 calc R U . . .
H28B H 0.380467 -0.066967 0.821668 0.109 Uiso 1 1 calc R U . . .
H28C H 0.320178 -0.125482 0.815513 0.109 Uiso 1 1 calc R U . . .
C29 C 0.3137(3) 0.1078(3) 0.7389(2) 0.0537(14) Uani 1 1 d . . . . .
C30 C 0.3219(4) 0.0897(3) 0.7940(2) 0.0676(17) Uani 1 1 d . . . . .
H30 H 0.348411 0.051994 0.803913 0.081 Uiso 1 1 calc R U . . .
C31 C 0.2882(4) 0.1312(3) 0.8361(2) 0.0682(17) Uani 1 1 d . . . . .
C32 C 0.2535(3) 0.1831(3) 0.8119(2) 0.0596(15) Uani 1 1 d . . . A 1
C33 C 0.2932(5) 0.1168(4) 0.8968(3) 0.107(3) Uani 1 1 d . . . . .
H33A H 0.268582 0.076069 0.903789 0.160 Uiso 1 1 calc R U . . .
H33B H 0.262696 0.148303 0.918063 0.160 Uiso 1 1 calc R U . . .
H33C H 0.351505 0.116629 0.908583 0.160 Uiso 1 1 calc R U . . .
C34 C 0.2219(5) 0.2388(4) 0.8399(3) 0.095(2) Uani 1 1 d . . . A 1
H34A H 0.268014 0.267489 0.846852 0.142 Uiso 1 1 calc R U . A 1
H34B H 0.196284 0.227264 0.875713 0.142 Uiso 1 1 calc R U . A 1
H34C H 0.180438 0.258917 0.815997 0.142 Uiso 1 1 calc R U . A 1
C35 C 0.5176(3) -0.0001(3) 0.6383(2) 0.0594(15) Uani 1 1 d . . . . .
H35A H 0.522328 0.025364 0.603916 0.071 Uiso 1 1 calc R U . . .
H35B H 0.490486 -0.039734 0.628476 0.071 Uiso 1 1 calc R U . . .
C36 C 0.6007(4) -0.0115(5) 0.6625(3) 0.111(3) Uani 1 1 d . . . . .
H36A H 0.608522 -0.056147 0.670100 0.133 Uiso 1 1 calc R U . . .
H36B H 0.644658 0.002345 0.636278 0.133 Uiso 1 1 calc R U . . .
C37 C 0.6047(4) 0.0236(4) 0.7143(3) 0.088(2) Uani 1 1 d . . . . .
H37B H 0.626728 -0.002626 0.744869 0.105 Uiso 1 1 calc R U . . .
H37A H 0.642014 0.059690 0.709642 0.105 Uiso 1 1 calc R U . . .
C38 C 0.5218(4) 0.0442(4) 0.7278(2) 0.078(2) Uani 1 1 d . . . . .
H38A H 0.500708 0.021664 0.760992 0.094 Uiso 1 1 calc R U . . .
H38B H 0.522046 0.089019 0.736365 0.094 Uiso 1 1 calc R U . . .
C39 C 0.0529(8) 0.2201(6) 0.6738(5) 0.086(4) Uani 0.68(3) 1 d D . P B 1
H39A H 0.076248 0.177985 0.669272 0.103 Uiso 0.68(3) 1 calc R U P B 1
H39B H 0.067095 0.235355 0.711736 0.103 Uiso 0.68(3) 1 calc R U P B 1
C39A C 0.027(2) 0.2191(14) 0.657(2) 0.139(13) Uani 0.32(3) 1 d D U P B 2
H39C H 0.017682 0.182687 0.632687 0.166 Uiso 0.32(3) 1 calc R U P B 2
H39D H 0.048142 0.204395 0.693704 0.166 Uiso 0.32(3) 1 calc R U P B 2
C40 C -0.0338(8) 0.2189(15) 0.6666(10) 0.178(10) Uani 0.68(3) 1 d D . P B 1
H40A H -0.061815 0.221936 0.703407 0.213 Uiso 0.68(3) 1 calc R U P B 1
H40B H -0.050751 0.179621 0.648576 0.213 Uiso 0.68(3) 1 calc R U P B 1
C40A C -0.049(2) 0.251(3) 0.665(2) 0.164(18) Uani 0.32(3) 1 d D . P B 2
H40C H -0.049343 0.271280 0.702113 0.197 Uiso 0.32(3) 1 calc R U P B 2
H40D H -0.096022 0.221770 0.662849 0.197 Uiso 0.32(3) 1 calc R U P B 2
C41 C -0.0572(7) 0.2703(14) 0.6319(7) 0.137(7) Uani 0.68(3) 1 d D . P B 1
H41A H -0.077954 0.304985 0.655098 0.164 Uiso 0.68(3) 1 calc R U P B 1
H41B H -0.101341 0.258014 0.605180 0.164 Uiso 0.68(3) 1 calc R U P B 1
C41A C -0.0539(16) 0.2963(18) 0.6208(18) 0.110(9) Uani 0.32(3) 1 d D . P B 2
H41C H -0.060272 0.338674 0.636067 0.133 Uiso 0.32(3) 1 calc R U P B 2
H41D H -0.100621 0.287411 0.594969 0.133 Uiso 0.32(3) 1 calc R U P B 2
C42 C 0.0212(7) 0.2893(11) 0.6005(6) 0.090(5) Uani 0.68(3) 1 d D . P B 1
H42A H 0.020057 0.273799 0.561445 0.108 Uiso 0.68(3) 1 calc R U P B 1
H42B H 0.027236 0.334858 0.599918 0.108 Uiso 0.68(3) 1 calc R U P B 1
C42A C 0.0299(19) 0.288(3) 0.5919(18) 0.128(14) Uani 0.32(3) 1 d D U P B 2
H42C H 0.023823 0.260474 0.558931 0.153 Uiso 0.32(3) 1 calc R U P B 2
H42D H 0.051072 0.328526 0.578778 0.153 Uiso 0.32(3) 1 calc R U P B 2

loop_
_atom_site_aniso_label
_atom_site_aniso_U_11
_atom_site_aniso_U_22
_atom_site_aniso_U_33
_atom_site_aniso_U_23
_atom_site_aniso_U_13
_atom_site_aniso_U_12
K1 0.0571(8) 0.0829(11) 0.0611(8) -0.0126(7) 0.0102(6) -0.0148(7)
S1 0.0852(13) 0.0911(14) 0.0658(10) -0.0022(9) 0.0073(9) 0.0080(10)
Mg1 0.0407(9) 0.0549(11) 0.0279(8) -0.0054(7) -0.0029(7) 0.0082(8)
O1 0.0395(19) 0.074(3) 0.0329(17) -0.0070(17) -0.0041(14) 0.0134(18)
O2 0.060(3) 0.110(4) 0.092(3) -0.015(3) 0.019(3) -0.024(3)
N1 0.041(2) 0.054(3) 0.029(2) -0.0027(19) -0.0017(17) 0.005(2)
N2 0.039(2) 0.053(3) 0.0267(19) 0.0009(18) -0.0032(17) 0.011(2)
C1 0.038(3) 0.059(4) 0.024(2) -0.009(2) -0.0021(19) 0.014(2)
C2 0.040(3) 0.049(3) 0.030(2) -0.007(2) -0.004(2) 0.012(2)
C3 0.062(3) 0.067(4) 0.039(3) -0.005(3) 0.010(2) 0.009(3)
C4 0.054(3) 0.059(4) 0.043(3) -0.009(3) -0.001(2) 0.014(3)
C5 0.044(3) 0.056(3) 0.028(2) -0.003(2) 0.006(2) 0.010(3)
C6 0.042(3) 0.057(4) 0.043(3) -0.001(3) 0.007(2) 0.001(3)
C7 0.052(3) 0.063(4) 0.061(3) -0.003(3) 0.006(3) -0.005(3)
C8 0.077(4) 0.057(4) 0.053(3) 0.008(3) 0.003(3) 0.003(3)
C9 0.068(4) 0.070(4) 0.036(3) 0.003(3) -0.003(3) 0.018(3)
C10 0.055(3) 0.050(3) 0.032(3) 0.003(2) 0.002(2) 0.009(3)
C11 0.043(3) 0.061(4) 0.062(3) 0.005(3) -0.001(3) 0.002(3)
C12 0.056(4) 0.110(6) 0.081(5) -0.009(4) 0.006(3) 0.019(4)
C13 0.066(4) 0.116(6) 0.065(4) -0.019(4) -0.016(3) 0.017(4)
C14 0.059(3) 0.059(4) 0.046(3) 0.002(3) -0.017(3) 0.010(3)
C15 0.095(5) 0.119(6) 0.059(4) -0.015(4) -0.027(4) -0.003(5)
C16 0.061(4) 0.086(5) 0.090(5) 0.002(4) 0.000(3) -0.002(4)
C17 0.042(3) 0.043(3) 0.032(2) -0.007(2) 0.000(2) 0.012(2)
C18 0.041(3) 0.058(4) 0.035(3) -0.004(2) -0.003(2) 0.007(3)
C19 0.041(3) 0.068(4) 0.055(3) -0.006(3) -0.007(3) 0.003(3)
C20 0.054(3) 0.064(4) 0.056(3) 0.007(3) 0.004(3) -0.005(3)
C21 0.056(3) 0.056(4) 0.041(3) 0.006(3) 0.000(2) 0.005(3)
C22 0.048(3) 0.050(3) 0.035(2) -0.002(2) -0.002(2) 0.007(3)
C23 0.044(3) 0.067(4) 0.046(3) 0.000(3) -0.010(2) 0.010(3)
C24 0.104(6) 0.094(6) 0.082(5) -0.015(4) -0.054(4) 0.036(4)
C25 0.085(5) 0.074(5) 0.067(4) 0.006(3) 0.000(3) 0.026(4)
C26 0.048(3) 0.057(4) 0.035(3) -0.001(2) -0.006(2) 0.006(3)
C27 0.057(4) 0.095(6) 0.093(5) -0.015(4) -0.020(3) 0.021(4)
C28 0.080(4) 0.088(5) 0.049(3) 0.007(3) -0.012(3) -0.014(4)
C29 0.053(3) 0.060(4) 0.048(3) -0.011(3) 0.007(2) 0.001(3)
C30 0.082(4) 0.078(5) 0.043(3) -0.015(3) 0.007(3) -0.003(4)
C31 0.074(4) 0.081(5) 0.050(3) -0.007(3) 0.005(3) -0.020(4)
C32 0.056(3) 0.057(4) 0.066(4) -0.016(3) 0.016(3) -0.010(3)
C33 0.133(7) 0.132(7) 0.056(4) -0.013(4) 0.002(4) -0.010(6)
C34 0.087(5) 0.091(5) 0.106(5) -0.016(4) 0.025(4) -0.006(4)
C35 0.050(3) 0.078(4) 0.050(3) -0.006(3) -0.001(3) 0.018(3)
C36 0.071(5) 0.205(10) 0.056(4) -0.010(5) -0.006(3) 0.063(5)
C37 0.046(4) 0.137(7) 0.080(5) -0.005(5) -0.013(3) 0.008(4)
C38 0.059(4) 0.122(6) 0.053(3) -0.018(4) -0.025(3) 0.022(4)
C39 0.061(6) 0.120(10) 0.075(7) 0.000(6) 0.016(5) -0.049(6)
C39A 0.139(13) 0.139(13) 0.139(13) -0.0001(10) 0.0001(10) 0.0000(10)
C40 0.055(7) 0.28(2) 0.202(17) 0.103(16) 0.001(7) -0.054(7)
C40A 0.151(16) 0.17(2) 0.17(2) 0.03(2) 0.029(16) 0.019(17)
C41 0.051(6) 0.237(18) 0.122(11) 0.047(12) 0.002(6) -0.040(7)
C41A 0.109(14) 0.104(15) 0.118(16) -0.037(11) -0.015(10) -0.031(9)
C42 0.063(7) 0.120(10) 0.087(8) -0.025(7) 0.014(6) -0.032(7)
C42A 0.128(14) 0.128(14) 0.128(14) 0.0000(10) 0.0000(10) 0.0000(10)

loop_
_atom_type_symbol
_atom_type_description
_atom_type_scat_dispersion_real
_atom_type_scat_dispersion_imag
_atom_type_scat_source
C C 0.0033 0.0016 'International Tables Vol C Tables 4.2.6.8 and 6.1.1.4'
H H 0.0000 0.0000 'International Tables Vol C Tables 4.2.6.8 and 6.1.1.4'
K K 0.2009 0.2494 'International Tables Vol C Tables 4.2.6.8 and 6.1.1.4'
Mg Mg 0.0486 0.0363 'International Tables Vol C Tables 4.2.6.8 and 6.1.1.4'
N N 0.0061 0.0033 'International Tables Vol C Tables 4.2.6.8 and 6.1.1.4'
O O 0.0106 0.0060 'International Tables Vol C Tables 4.2.6.8 and 6.1.1.4'
S S 0.1246 0.1234 'International Tables Vol C Tables 4.2.6.8 and 6.1.1.4'

loop_
_geom_angle_atom_site_label_1
_geom_angle_atom_site_label_2
_geom_angle_atom_site_label_3
_geom_angle
_geom_angle_site_symmetry_1
_geom_angle_site_symmetry_3
_geom_angle_publ_flag
S1 K1 C17 118.80(9) . 7_665 ?
S1 K1 C18 122.39(9) . 7_665 ?
O2 K1 S1 87.03(12) . . ?
O2 K1 C6 128.46(15) . . ?
O2 K1 C7 136.83(15) . . ?
O2 K1 C8 116.32(16) . . ?
O2 K1 C9 94.42(15) . . ?
O2 K1 C17 102.05(14) . 7_665 ?
O2 K1 C18 123.99(15) . 7_665 ?
O2 K1 C19 143.19(16) . 7_665 ?
O2 K1 C20 134.48(15) . 7_665 ?
O2 K1 C21 109.17(14) . 7_665 ?
O2 K1 C22 95.39(14) . 7_665 ?
C6 K1 S1 83.26(10) . . ?
C6 K1 C17 126.82(13) . 7_665 ?
C6 K1 C18 103.44(13) . 7_665 ?
C7 K1 S1 105.59(12) . . ?
C7 K1 C6 23.96(13) . . ?
C7 K1 C9 42.82(15) . . ?
C7 K1 C17 106.88(14) . 7_665 ?
C7 K1 C18 84.10(14) . 7_665 ?
C7 K1 C19 74.64(15) . 7_665 ?
C7 K1 C21 113.86(15) . 7_665 ?
C7 K1 C22 123.25(14) . 7_665 ?
C8 K1 S1 125.46(12) . . ?
C8 K1 C6 43.00(14) . . ?
C8 K1 C7 25.30(15) . . ?
C8 K1 C9 24.68(15) . . ?
C8 K1 C17 104.20(14) . 7_665 ?
C8 K1 C18 85.93(14) . 7_665 ?
C8 K1 C19 86.13(16) . 7_665 ?
C8 K1 C21 129.10(16) . 7_665 ?
C8 K1 C22 127.02(15) . 7_665 ?
C9 K1 S1 116.73(12) . . ?
C9 K1 C6 48.21(13) . . ?
C9 K1 C17 122.50(14) . 7_665 ?
C9 K1 C18 108.36(14) . 7_665 ?
C9 K1 C22 146.63(14) . 7_665 ?
C18 K1 C17 23.39(11) 7_665 7_665 ?
C19 K1 S1 103.73(11) 7_665 . ?
C19 K1 C6 88.08(14) 7_665 . ?
C19 K1 C9 110.81(15) 7_665 . ?
C19 K1 C17 41.87(13) 7_665 7_665 ?
C19 K1 C18 23.31(12) 7_665 7_665 ?
C19 K1 C22 49.12(13) 7_665 7_665 ?
C20 K1 S1 80.60(11) 7_665 . ?
C20 K1 C6 93.48(14) 7_665 . ?
C20 K1 C7 88.63(15) 7_665 . ?
C20 K1 C8 106.34(16) 7_665 . ?
C20 K1 C9 130.22(16) 7_665 . ?
C20 K1 C17 50.29(13) 7_665 7_665 ?
C20 K1 C18 42.32(13) 7_665 7_665 ?
C20 K1 C19 24.57(13) 7_665 7_665 ?
C20 K1 C21 25.33(14) 7_665 7_665 ?
C20 K1 C22 43.44(14) 7_665 7_665 ?
C21 K1 S1 76.88(11) 7_665 . ?
C21 K1 C6 117.42(14) 7_665 . ?
C21 K1 C9 153.79(15) 7_665 . ?
C21 K1 C17 42.68(12) 7_665 7_665 ?
C21 K1 C18 48.85(12) 7_665 7_665 ?
C21 K1 C19 42.99(13) 7_665 7_665 ?
C21 K1 C22 24.13(13) 7_665 7_665 ?
C22 K1 S1 95.59(9) 7_665 . ?
C22 K1 C6 135.84(13) 7_665 . ?
C22 K1 C17 24.14(11) 7_665 7_665 ?
C22 K1 C18 41.45(11) 7_665 7_665 ?
C29 S1 K1 126.20(19) . . ?
C29 S1 C32 97.0(3) . . ?
C32 S1 K1 134.7(2) . . ?
O1 Mg1 C1 100.46(13) . . ?
O1 Mg1 C2 100.68(14) . . ?
O1 Mg1 C29 103.83(18) . . ?
N1 Mg1 O1 104.66(15) . . ?
N1 Mg1 C1 30.00(16) . . ?
N1 Mg1 C2 57.75(16) . . ?
N1 Mg1 C29 128.3(2) . . ?
N2 Mg1 O1 104.71(16) . . ?
N2 Mg1 N1 86.51(16) . . ?
N2 Mg1 C1 58.31(16) . . ?
N2 Mg1 C2 30.48(15) . . ?
N2 Mg1 C29 125.8(2) . . ?
C1 Mg1 C2 28.25(14) . . ?
C29 Mg1 C1 152.43(19) . . ?
C29 Mg1 C2 151.01(19) . . ?
C35 O1 Mg1 121.2(3) . . ?
C38 O1 Mg1 129.6(3) . . ?
C38 O1 C35 109.1(4) . . ?
C39 O2 K1 118.0(6) . . ?
C39A O2 K1 138.6(18) . . ?
C42 O2 K1 131.5(7) . . ?
C42 O2 C39 110.2(8) . . ?
C42A O2 K1 124.1(17) . . ?
C42A O2 C39A 96(3) . . ?
C1 N1 Mg1 104.2(3) . . ?
C5 N1 Mg1 132.9(3) . . ?
C5 N1 C1 122.1(4) . . ?
C2 N2 Mg1 104.6(3) . . ?
C17 N2 Mg1 134.1(3) . . ?
C17 N2 C2 119.7(4) . . ?
N1 C1 Mg1 45.8(2) . . ?
N1 C1 C3 115.5(5) . . ?
C2 C1 Mg1 76.4(3) . . ?
C2 C1 N1 120.7(4) . . ?
C2 C1 C3 122.7(4) . . ?
C3 C1 Mg1 150.5(4) . . ?
N2 C2 Mg1 45.0(2) . . ?
N2 C2 C4 115.9(4) . . ?
C1 C2 Mg1 75.4(3) . . ?
C1 C2 N2 119.2(4) . . ?
C1 C2 C4 123.7(4) . . ?
C4 C2 Mg1 151.4(3) . . ?
C1 C3 H3A 109.5 . . ?
C1 C3 H3B 109.5 . . ?
C1 C3 H3C 109.5 . . ?
H3A C3 H3B 109.5 . . ?
H3A C3 H3C 109.5 . . ?
H3B C3 H3C 109.5 . . ?
C2 C4 H4A 109.5 . . ?
C2 C4 H4B 109.5 . . ?
C2 C4 H4C 109.5 . . ?
H4A C4 H4B 109.5 . . ?
H4A C4 H4C 109.5 . . ?
H4B C4 H4C 109.5 . . ?
N1 C5 C6 119.2(4) . . ?
N1 C5 C10 123.2(5) . . ?
C6 C5 C10 117.5(5) . . ?
C5 C6 K1 88.3(3) . . ?
C5 C6 C11 121.1(5) . . ?
C7 C6 K1 67.0(3) . . ?
C7 C6 C5 120.6(5) . . ?
C7 C6 C11 118.0(5) . . ?
C11 C6 K1 119.8(3) . . ?
K1 C7 H7 105.4 . . ?
C6 C7 K1 89.0(3) . . ?
C6 C7 H7 119.1 . . ?
C8 C7 K1 76.0(3) . . ?
C8 C7 C6 121.7(6) . . ?
C8 C7 H7 119.1 . . ?
K1 C8 H8 105.1 . . ?
C7 C8 K1 78.7(3) . . ?
C7 C8 H8 121.0 . . ?
C7 C8 C9 117.9(6) . . ?
C9 C8 K1 85.8(3) . . ?
C9 C8 H8 121.0 . . ?
K1 C9 H9 111.8 . . ?
C8 C9 K1 69.5(3) . . ?
C8 C9 H9 118.4 . . ?
C10 C9 K1 89.8(3) . . ?
C10 C9 C8 123.1(5) . . ?
C10 C9 H9 118.4 . . ?
C5 C10 C14 122.3(5) . . ?
C9 C10 C5 119.1(5) . . ?
C9 C10 C14 118.6(5) . . ?
C6 C11 H11 106.3 . . ?
C6 C11 C12 110.1(5) . . ?
C12 C11 H11 106.3 . . ?
C13 C11 C6 114.8(5) . . ?
C13 C11 H11 106.3 . . ?
C13 C11 C12 112.4(5) . . ?
C11 C12 H12A 109.5 . . ?
C11 C12 H12B 109.5 . . ?
C11 C12 H12C 109.5 . . ?
H12A C12 H12B 109.5 . . ?
H12A C12 H12C 109.5 . . ?
H12B C12 H12C 109.5 . . ?
C11 C13 H13A 109.5 . . ?
C11 C13 H13B 109.5 . . ?
C11 C13 H13C 109.5 . . ?
H13A C13 H13B 109.5 . . ?
H13A C13 H13C 109.5 . . ?
H13B C13 H13C 109.5 . . ?
C10 C14 H14 108.0 . . ?
C10 C14 C15 113.0(5) . . ?
C10 C14 C16 111.1(5) . . ?
C15 C14 H14 108.0 . . ?
C16 C14 H14 108.0 . . ?
C16 C14 C15 108.4(5) . . ?
C14 C15 H15A 109.5 . . ?
C14 C15 H15B 109.5 . . ?
C14 C15 H15C 109.5 . . ?
H15A C15 H15B 109.5 . . ?
H15A C15 H15C 109.5 . . ?
H15B C15 H15C 109.5 . . ?
C14 C16 H16A 109.5 . . ?
C14 C16 H16B 109.5 . . ?
C14 C16 H16C 109.5 . . ?
H16A C16 H16B 109.5 . . ?
H16A C16 H16C 109.5 . . ?
H16B C16 H16C 109.5 . . ?
N2 C17 K1 120.4(3) . 7_655 ?
N2 C17 C18 124.6(4) . . ?
N2 C17 C22 118.6(4) . . ?
C18 C17 K1 78.2(3) . 7_655 ?
C18 C17 C22 116.7(5) . . ?
C22 C17 K1 73.3(3) . 7_655 ?
C17 C18 K1 78.4(3) . 7_655 ?
C17 C18 C23 120.5(5) . . ?
C19 C18 K1 69.2(3) . 7_655 ?
C19 C18 C17 120.1(5) . . ?
C19 C18 C23 118.7(5) . . ?
C23 C18 K1 132.0(3) . 7_655 ?
K1 C19 H19 112.5 7_655 . ?
C18 C19 K1 87.5(3) . 7_655 ?
C18 C19 H19 118.8 . . ?
C20 C19 K1 71.1(3) . 7_655 ?
C20 C19 C18 122.4(5) . . ?
C20 C19 H19 118.8 . . ?
K1 C20 H20 105.4 7_655 . ?
C19 C20 K1 84.3(3) . 7_655 ?
C19 C20 H20 120.6 . . ?
C19 C20 C21 118.8(5) . . ?
C21 C20 K1 80.1(3) . 7_655 ?
C21 C20 H20 120.6 . . ?
K1 C21 H21 110.0 7_655 . ?
C20 C21 K1 74.6(3) . 7_655 ?
C20 C21 H21 119.2 . . ?
C20 C21 C22 121.6(5) . . ?
C22 C21 K1 86.1(3) . 7_655 ?
C22 C21 H21 119.2 . . ?
C17 C22 K1 82.6(3) . 7_655 ?
C17 C22 C26 119.9(5) . . ?
C21 C22 K1 69.8(3) . 7_655 ?
C21 C22 C17 120.0(5) . . ?
C21 C22 C26 120.1(4) . . ?
C26 C22 K1 116.8(3) . 7_655 ?
C18 C23 H23 108.1 . . ?
C18 C23 C24 114.7(5) . . ?
C24 C23 H23 108.1 . . ?
C25 C23 C18 108.4(4) . . ?
C25 C23 H23 108.1 . . ?
C25 C23 C24 109.3(5) . . ?
C23 C24 H24A 109.5 . . ?
C23 C24 H24B 109.5 . . ?
C23 C24 H24C 109.5 . . ?
H24A C24 H24B 109.5 . . ?
H24A C24 H24C 109.5 . . ?
H24B C24 H24C 109.5 . . ?
C23 C25 H25A 109.5 . . ?
C23 C25 H25B 109.5 . . ?
C23 C25 H25C 109.5 . . ?
H25A C25 H25B 109.5 . . ?
H25A C25 H25C 109.5 . . ?
H25B C25 H25C 109.5 . . ?
C22 C26 H26 107.7 . . ?
C22 C26 C27 110.3(4) . . ?
C22 C26 C28 113.8(4) . . ?
C27 C26 H26 107.7 . . ?
C27 C26 C28 109.5(5) . . ?
C28 C26 H26 107.7 . . ?
C26 C27 H27A 109.5 . . ?
C26 C27 H27B 109.5 . . ?
C26 C27 H27C 109.5 . . ?
H27A C27 H27B 109.5 . . ?
H27A C27 H27C 109.5 . . ?
H27B C27 H27C 109.5 . . ?
C26 C28 H28A 109.5 . . ?
C26 C28 H28B 109.5 . . ?
C26 C28 H28C 109.5 . . ?
H28A C28 H28B 109.5 . . ?
H28A C28 H28C 109.5 . . ?
H28B C28 H28C 109.5 . . ?
S1 C29 Mg1 125.3(3) . . ?
C30 C29 S1 106.5(4) . . ?
C30 C29 Mg1 128.1(5) . . ?
C29 C30 H30 121.6 . . ?
C29 C30 C31 116.7(6) . . ?
C31 C30 H30 121.6 . . ?
C30 C31 C33 121.8(7) . . ?
C32 C31 C30 111.2(5) . . ?
C32 C31 C33 127.0(6) . . ?
C31 C32 S1 108.6(4) . . ?
C31 C32 C34 128.0(6) . . ?
C34 C32 S1 123.0(5) . . ?
C31 C33 H33A 109.5 . . ?
C31 C33 H33B 109.5 . . ?
C31 C33 H33C 109.5 . . ?
H33A C33 H33B 109.5 . . ?
H33A C33 H33C 109.5 . . ?
H33B C33 H33C 109.5 . . ?
C32 C34 H34A 109.5 . . ?
C32 C34 H34B 109.5 . . ?
C32 C34 H34C 109.5 . . ?
H34A C34 H34B 109.5 . . ?
H34A C34 H34C 109.5 . . ?
H34B C34 H34C 109.5 . . ?
O1 C35 H35A 110.3 . . ?
O1 C35 H35B 110.3 . . ?
O1 C35 C36 107.0(5) . . ?
H35A C35 H35B 108.6 . . ?
C36 C35 H35A 110.3 . . ?
C36 C35 H35B 110.3 . . ?
C35 C36 H36A 110.4 . . ?
C35 C36 H36B 110.4 . . ?
H36A C36 H36B 108.6 . . ?
C37 C36 C35 106.6(5) . . ?
C37 C36 H36A 110.4 . . ?
C37 C36 H36B 110.4 . . ?
C36 C37 H37B 110.1 . . ?
C36 C37 H37A 110.1 . . ?
H37B C37 H37A 108.4 . . ?
C38 C37 C36 108.1(5) . . ?
C38 C37 H37B 110.1 . . ?
C38 C37 H37A 110.1 . . ?
O1 C38 C37 107.7(5) . . ?
O1 C38 H38A 110.2 . . ?
O1 C38 H38B 110.2 . . ?
C37 C38 H38A 110.2 . . ?
C37 C38 H38B 110.2 . . ?
H38A C38 H38B 108.5 . . ?
O2 C39 H39A 110.3 . . ?
O2 C39 H39B 110.3 . . ?
H39A C39 H39B 108.6 . . ?
C40 C39 O2 107.1(10) . . ?
C40 C39 H39A 110.3 . . ?
C40 C39 H39B 110.3 . . ?
O2 C39A H39C 110.0 . . ?
O2 C39A H39D 110.0 . . ?
H39C C39A H39D 108.4 . . ?
C40A C39A O2 108(2) . . ?
C40A C39A H39C 110.0 . . ?
C40A C39A H39D 110.0 . . ?
C39 C40 H40A 110.0 . . ?
C39 C40 H40B 110.0 . . ?
C39 C40 C41 108.5(11) . . ?
H40A C40 H40B 108.4 . . ?
C41 C40 H40A 110.0 . . ?
C41 C40 H40B 110.0 . . ?
C39A C40A H40C 110.4 . . ?
C39A C40A H40D 110.4 . . ?
C39A C40A C41A 107(2) . . ?
H40C C40A H40D 108.6 . . ?
C41A C40A H40C 110.4 . . ?
C41A C40A H40D 110.4 . . ?
C40 C41 H41A 110.6 . . ?
C40 C41 H41B 110.6 . . ?
C40 C41 C42 105.9(12) . . ?
H41A C41 H41B 108.7 . . ?
C42 C41 H41A 110.6 . . ?
C42 C41 H41B 110.6 . . ?
C40A C41A H41C 111.5 . . ?
C40A C41A H41D 111.5 . . ?
C40A C41A C42A 101.3(18) . . ?
H41C C41A H41D 109.3 . . ?
C42A C41A H41C 111.5 . . ?
C42A C41A H41D 111.5 . . ?
O2 C42 C41 104.3(10) . . ?
O2 C42 H42A 110.9 . . ?
O2 C42 H42B 110.9 . . ?
C41 C42 H42A 110.9 . . ?
C41 C42 H42B 110.9 . . ?
H42A C42 H42B 108.9 . . ?
O2 C42A C41A 108(2) . . ?
O2 C42A H42C 110.0 . . ?
O2 C42A H42D 110.0 . . ?
C41A C42A H42C 110.0 . . ?
C41A C42A H42D 110.0 . . ?
H42C C42A H42D 108.4 . . ?

loop_
_geom_bond_atom_site_label_1
_geom_bond_atom_site_label_2
_geom_bond_distance
_geom_bond_site_symmetry_2
_geom_bond_publ_flag
K1 S1 3.448(2) . ?
K1 O2 2.697(5) . ?
K1 C6 3.428(5) . ?
K1 C7 3.157(5) . ?
K1 C8 3.125(6) . ?
K1 C9 3.327(5) . ?
K1 C17 3.514(5) 7_665 ?
K1 C18 3.511(5) 7_665 ?
K1 C19 3.286(6) 7_665 ?
K1 C20 3.123(6) 7_665 ?
K1 C21 3.192(5) 7_665 ?
K1 C22 3.394(5) 7_665 ?
S1 C29 1.702(6) . ?
S1 C32 1.732(6) . ?
Mg1 O1 2.075(3) . ?
Mg1 N1 2.029(4) . ?
Mg1 N2 2.012(4) . ?
Mg1 C1 2.744(4) . ?
Mg1 C2 2.756(5) . ?
Mg1 C29 2.131(5) . ?
O1 C35 1.437(6) . ?
O1 C38 1.435(6) . ?
O2 C39 1.458(9) . ?
O2 C39A 1.467(19) . ?
O2 C42 1.415(11) . ?
O2 C42A 1.428(18) . ?
N1 C1 1.416(6) . ?
N1 C5 1.387(6) . ?
N2 C2 1.444(6) . ?
N2 C17 1.371(6) . ?
C1 C2 1.342(7) . ?
C1 C3 1.522(6) . ?
C2 C4 1.503(7) . ?
C3 H3A 0.9800 . ?
C3 H3B 0.9800 . ?
C3 H3C 0.9800 . ?
C4 H4A 0.9800 . ?
C4 H4B 0.9800 . ?
C4 H4C 0.9800 . ?
C5 C6 1.407(7) . ?
C5 C10 1.446(7) . ?
C6 C7 1.392(8) . ?
C6 C11 1.513(7) . ?
C7 H7 0.9500 . ?
C7 C8 1.376(8) . ?
C8 H8 0.9500 . ?
C8 C9 1.393(8) . ?
C9 H9 0.9500 . ?
C9 C10 1.367(7) . ?
C10 C14 1.507(8) . ?
C11 H11 1.0000 . ?
C11 C12 1.531(8) . ?
C11 C13 1.505(8) . ?
C12 H12A 0.9800 . ?
C12 H12B 0.9800 . ?
C12 H12C 0.9800 . ?
C13 H13A 0.9800 . ?
C13 H13B 0.9800 . ?
C13 H13C 0.9800 . ?
C14 H14 1.0000 . ?
C14 C15 1.550(7) . ?
C14 C16 1.517(8) . ?
C15 H15A 0.9800 . ?
C15 H15B 0.9800 . ?
C15 H15C 0.9800 . ?
C16 H16A 0.9800 . ?
C16 H16B 0.9800 . ?
C16 H16C 0.9800 . ?
C17 C18 1.424(7) . ?
C17 C22 1.449(7) . ?
C18 C19 1.391(7) . ?
C18 C23 1.523(7) . ?
C19 H19 0.9500 . ?
C19 C20 1.373(7) . ?
C20 H20 0.9500 . ?
C20 C21 1.386(7) . ?
C21 H21 0.9500 . ?
C21 C22 1.391(7) . ?
C22 C26 1.499(7) . ?
C23 H23 1.0000 . ?
C23 C24 1.527(8) . ?
C23 C25 1.521(8) . ?
C24 H24A 0.9800 . ?
C24 H24B 0.9800 . ?
C24 H24C 0.9800 . ?
C25 H25A 0.9800 . ?
C25 H25B 0.9800 . ?
C25 H25C 0.9800 . ?
C26 H26 1.0000 . ?
C26 C27 1.506(8) . ?
C26 C28 1.531(7) . ?
C27 H27A 0.9800 . ?
C27 H27B 0.9800 . ?
C27 H27C 0.9800 . ?
C28 H28A 0.9800 . ?
C28 H28B 0.9800 . ?
C28 H28C 0.9800 . ?
C29 C30 1.377(8) . ?
C30 H30 0.9500 . ?
C30 C31 1.452(8) . ?
C31 C32 1.379(9) . ?
C31 C33 1.481(9) . ?
C32 C34 1.469(9) . ?
C33 H33A 0.9800 . ?
C33 H33B 0.9800 . ?
C33 H33C 0.9800 . ?
C34 H34A 0.9800 . ?
C34 H34B 0.9800 . ?
C34 H34C 0.9800 . ?
C35 H35A 0.9900 . ?
C35 H35B 0.9900 . ?
C35 C36 1.477(8) . ?
C36 H36A 0.9900 . ?
C36 H36B 0.9900 . ?
C36 C37 1.450(10) . ?
C37 H37B 0.9900 . ?
C37 H37A 0.9900 . ?
C37 C38 1.441(8) . ?
C38 H38A 0.9900 . ?
C38 H38B 0.9900 . ?
C39 H39A 0.9900 . ?
C39 H39B 0.9900 . ?
C39 C40 1.405(15) . ?
C39A H39C 0.9900 . ?
C39A H39D 0.9900 . ?
C39A C40A 1.40(2) . ?
C40 H40A 0.9900 . ?
C40 H40B 0.9900 . ?
C40 C41 1.435(19) . ?
C40A H40C 0.9900 . ?
C40A H40D 0.9900 . ?
C40A C41A 1.44(2) . ?
C41 H41A 0.9900 . ?
C41 H41B 0.9900 . ?
C41 C42 1.522(14) . ?
C41A H41C 0.9900 . ?
C41A H41D 0.9900 . ?
C41A C42A 1.53(2) . ?
C42 H42A 0.9900 . ?
C42 H42B 0.9900 . ?
C42A H42C 0.9900 . ?
C42A H42D 0.9900 . ?

loop_
_geom_torsion_atom_site_label_1
_geom_torsion_atom_site_label_2
_geom_torsion_atom_site_label_3
_geom_torsion_atom_site_label_4
_geom_torsion
_geom_torsion_site_symmetry_1
_geom_torsion_site_symmetry_2
_geom_torsion_site_symmetry_3
_geom_torsion_site_symmetry_4
_geom_torsion_publ_flag
K1 S1 C29 Mg1 -18.7(5) . . . . ?
K1 S1 C29 C30 164.7(3) . . . . ?
K1 S1 C32 C31 -162.9(3) . . . . ?
K1 S1 C32 C34 9.8(7) . . . . ?
K1 O2 C39 C40 178.5(16) . . . . ?
K1 O2 C39A C40A 149(3) . . . . ?
K1 O2 C42 C41 -165.1(12) . . . . ?
K1 O2 C42A C41A -150(3) . . . . ?
K1 C6 C7 C8 -72.9(5) . . . . ?
K1 C6 C11 C12 -149.1(4) . . . . ?
K1 C6 C11 C13 -21.1(7) . . . . ?
K1 C7 C8 C9 -79.0(5) . . . . ?
K1 C8 C9 C10 -75.6(5) . . . . ?
K1 C9 C10 C5 -65.7(4) . . . . ?
K1 C9 C10 C14 111.2(4) . . . . ?
K1 C17 C18 C19 57.5(4) 7_655 . . . ?
K1 C17 C18 C23 -132.2(4) 7_655 . . . ?
K1 C17 C22 C21 -61.5(4) 7_655 . . . ?
K1 C17 C22 C26 116.7(4) 7_655 . . . ?
K1 C18 C19 C20 65.6(5) 7_655 . . . ?
K1 C18 C23 C24 35.8(7) 7_655 . . . ?
K1 C18 C23 C25 158.2(4) 7_655 . . . ?
K1 C19 C20 C21 75.4(5) 7_655 . . . ?
K1 C20 C21 C22 75.3(5) 7_655 . . . ?
K1 C21 C22 C17 68.2(4) 7_655 . . . ?
K1 C21 C22 C26 -110.0(4) 7_655 . . . ?
K1 C22 C26 C27 9.8(6) 7_655 . . . ?
K1 C22 C26 C28 -113.7(4) 7_655 . . . ?
S1 C29 C30 C31 0.7(7) . . . . ?
Mg1 O1 C35 C36 -179.6(5) . . . . ?
Mg1 O1 C38 C37 -172.4(5) . . . . ?
Mg1 N1 C1 C2 16.3(5) . . . . ?
Mg1 N1 C1 C3 -151.8(3) . . . . ?
Mg1 N1 C5 C6 58.0(6) . . . . ?
Mg1 N1 C5 C10 -119.8(4) . . . . ?
Mg1 N2 C2 C1 -14.6(5) . . . . ?
Mg1 N2 C2 C4 153.4(3) . . . . ?
Mg1 N2 C17 K1 -144.1(3) . . . 7_655 ?
Mg1 N2 C17 C18 119.2(5) . . . . ?
Mg1 N2 C17 C22 -57.5(6) . . . . ?
Mg1 C1 C2 N2 10.6(3) . . . . ?
Mg1 C1 C2 C4 -156.4(5) . . . . ?
Mg1 C29 C30 C31 -175.8(4) . . . . ?
O1 C35 C36 C37 -9.7(9) . . . . ?
O2 C39 C40 C41 -16(2) . . . . ?
O2 C39A C40A C41A 30(6) . . . . ?
N1 C1 C2 Mg1 -11.9(4) . . . . ?
N1 C1 C2 N2 -1.3(6) . . . . ?
N1 C1 C2 C4 -168.4(4) . . . . ?
N1 C5 C6 K1 -117.7(4) . . . . ?
N1 C5 C6 C7 -179.6(4) . . . . ?
N1 C5 C6 C11 6.5(7) . . . . ?
N1 C5 C10 C9 179.6(4) . . . . ?
N1 C5 C10 C14 2.8(7) . . . . ?
N2 C17 C18 K1 118.9(4) . . . 7_655 ?
N2 C17 C18 C19 176.4(5) . . . . ?
N2 C17 C18 C23 -13.3(7) . . . . ?
N2 C17 C22 K1 -116.0(4) . . . 7_655 ?
N2 C17 C22 C21 -177.5(4) . . . . ?
N2 C17 C22 C26 0.7(7) . . . . ?
C1 N1 C5 C6 -133.9(4) . . . . ?
C1 N1 C5 C10 48.3(6) . . . . ?
C2 N2 C17 K1 52.8(5) . . . 7_655 ?
C2 N2 C17 C18 -43.9(6) . . . . ?
C2 N2 C17 C22 139.3(4) . . . . ?
C3 C1 C2 Mg1 155.3(4) . . . . ?
C3 C1 C2 N2 165.9(4) . . . . ?
C3 C1 C2 C4 -1.2(7) . . . . ?
C5 N1 C1 Mg1 -171.1(5) . . . . ?
C5 N1 C1 C2 -154.8(4) . . . . ?
C5 N1 C1 C3 37.1(6) . . . . ?
C5 C6 C7 K1 73.2(4) . . . . ?
C5 C6 C7 C8 0.3(8) . . . . ?
C5 C6 C11 C12 103.2(6) . . . . ?
C5 C6 C11 C13 -128.8(6) . . . . ?
C5 C10 C14 C15 -126.5(5) . . . . ?
C5 C10 C14 C16 111.4(6) . . . . ?
C6 C5 C10 C9 1.7(7) . . . . ?
C6 C5 C10 C14 -175.0(4) . . . . ?
C6 C7 C8 K1 79.9(5) . . . . ?
C6 C7 C8 C9 0.9(8) . . . . ?
C7 C6 C11 C12 -70.9(7) . . . . ?
C7 C6 C11 C13 57.1(7) . . . . ?
C7 C8 C9 K1 74.8(5) . . . . ?
C7 C8 C9 C10 -0.8(8) . . . . ?
C8 C9 C10 C5 -0.6(8) . . . . ?
C8 C9 C10 C14 176.3(5) . . . . ?
C9 C10 C14 C15 56.7(7) . . . . ?
C9 C10 C14 C16 -65.4(6) . . . . ?
C10 C5 C6 K1 60.2(4) . . . . ?
C10 C5 C6 C7 -1.6(7) . . . . ?
C10 C5 C6 C11 -175.6(4) . . . . ?
C11 C6 C7 K1 -112.7(4) . . . . ?
C11 C6 C7 C8 174.4(5) . . . . ?
C17 N2 C2 Mg1 167.6(5) . . . . ?
C17 N2 C2 C1 153.0(4) . . . . ?
C17 N2 C2 C4 -39.0(6) . . . . ?
C17 C18 C19 K1 -62.1(4) . . . 7_655 ?
C17 C18 C19 C20 3.6(8) . . . . ?
C17 C18 C23 C24 138.3(5) . . . . ?
C17 C18 C23 C25 -99.2(6) . . . . ?
C17 C22 C26 C27 -87.3(6) . . . . ?
C17 C22 C26 C28 149.2(5) . . . . ?
C18 C17 C22 K1 67.0(4) . . . 7_655 ?
C18 C17 C22 C21 5.5(7) . . . . ?
C18 C17 C22 C26 -176.3(4) . . . . ?
C18 C19 C20 K1 -74.2(5) . . . 7_655 ?
C18 C19 C20 C21 1.2(9) . . . . ?
C19 C18 C23 C24 -51.2(7) . . . . ?
C19 C18 C23 C25 71.2(6) . . . . ?
C19 C20 C21 K1 -77.9(5) . . . 7_655 ?
C19 C20 C21 C22 -2.5(8) . . . . ?
C20 C21 C22 K1 -69.2(5) . . . 7_655 ?
C20 C21 C22 C17 -1.0(8) . . . . ?
C20 C21 C22 C26 -179.2(5) . . . . ?
C21 C22 C26 C27 90.9(6) . . . . ?
C21 C22 C26 C28 -32.6(7) . . . . ?
C22 C17 C18 K1 -64.2(4) . . . 7_655 ?
C22 C17 C18 C19 -6.7(7) . . . . ?
C22 C17 C18 C23 163.5(4) . . . . ?
C23 C18 C19 K1 127.4(4) . . . 7_655 ?
C23 C18 C19 C20 -166.9(5) . . . . ?
C29 S1 C32 C31 0.3(5) . . . . ?
C29 S1 C32 C34 173.1(5) . . . . ?
C29 C30 C31 C32 -0.5(8) . . . . ?
C29 C30 C31 C33 179.9(6) . . . . ?
C30 C31 C32 S1 0.0(6) . . . . ?
C30 C31 C32 C34 -172.3(6) . . . . ?
C32 S1 C29 Mg1 176.0(3) . . . . ?
C32 S1 C29 C30 -0.6(5) . . . . ?
C33 C31 C32 S1 179.6(6) . . . . ?
C33 C31 C32 C34 7.3(11) . . . . ?
C35 O1 C38 C37 4.3(8) . . . . ?
C35 C36 C37 C38 12.4(10) . . . . ?
C36 C37 C38 O1 -10.4(9) . . . . ?
C38 O1 C35 C36 3.4(8) . . . . ?
C39 O2 C42 C41 8(2) . . . . ?
C39 C40 C41 C42 21(2) . . . . ?
C39A O2 C42A C41A 39(5) . . . . ?
C39A C40A C41A C42A -4(5) . . . . ?
C40 C41 C42 O2 -17(2) . . . . ?
C40A C41A C42A O2 -24(6) . . . . ?
C42 O2 C39 C40 4(2) . . . . ?
C42A O2 C39A C40A -43(5) . . . . ?
